data_2217595
loop_
_publ_author_name
'Jin, Yi'
'Guo, Jian-Nan'
'Lin, Kan'
'Tang, Guo'
'Zhao, Yu-Fen'

_publ_section_title
;
 Benzoylmethyl 4-chlorobenzoate
;
_journal_coeditor_code NG2408
_journal_issue 2
_journal_name_full 'Acta Crystallographica Section E'
_journal_page_first o507
_journal_page_last o507
_journal_paper_doi 10.1107/S1600536807066469
_journal_volume 64
_journal_year 2008
_chemical_formula_moiety 'C15 H11 Cl O3'
_chemical_formula_sum 'C15 H11 Cl O3'
_chemical_formula_weight 274.69
_chemical_melting_point 128
_chemical_name_systematic
;
Benzoylmethyl 4-chlorobenzoate
;
_space_group_IT_number 14
_symmetry_cell_setting monoclinic
_symmetry_space_group_name_Hall '-P 2ybc'
_symmetry_space_group_name_H-M 'P 1 21/c 1'
_atom_sites_solution_hydrogens geom
_atom_sites_solution_primary direct
_atom_sites_solution_secondary difmap
_audit_creation_method SHELXL-97
_cell_angle_alpha 90.00
_cell_angle_beta 92.105(4)
_cell_angle_gamma 90.00
_cell_formula_units_Z 12
_cell_length_a 14.7634(6)
_cell_length_b 16.4509(6)
_cell_length_c 15.8214(5)
_cell_measurement_reflns_used 3122
_cell_measurement_temperature 293(2)
_cell_measurement_theta_max 32.7103
_cell_measurement_theta_min 2.4643
_cell_volume 3840.0(2)
_computing_cell_refinement 'SMART (Bruker, 2001)'
_computing_data_collection 'SMART (Bruker, 2001)'
_computing_data_reduction 'SMART (Bruker, 2001)'
_computing_molecular_graphics 'ORTEPIII (Farrugia, 1997)'
_computing_publication_material 'SHELXL97 (Sheldrick, 1997)'
_computing_structure_refinement 'SHELXL97 (Sheldrick, 1997)'
_computing_structure_solution 'SHELXS97 (Sheldrick, 1997)'
_diffrn_ambient_temperature 293(2)
_diffrn_measured_fraction_theta_full 0.981
_diffrn_measured_fraction_theta_max 0.981
_diffrn_measurement_device_type 'Bruker APEX area-detector'
_diffrn_measurement_method '\f and \w'
_diffrn_radiation_monochromator graphite
_diffrn_radiation_source 'fine-focus sealed tube'
_diffrn_radiation_type MoK\a
_diffrn_radiation_wavelength 0.71073
_diffrn_reflns_av_R_equivalents 0.0609
_diffrn_reflns_av_sigmaI/netI 0.1026
_diffrn_reflns_limit_h_max 17
_diffrn_reflns_limit_h_min -17
_diffrn_reflns_limit_k_max 19
_diffrn_reflns_limit_k_min -19
_diffrn_reflns_limit_l_max 18
_diffrn_reflns_limit_l_min -18
_diffrn_reflns_number 18809
_diffrn_reflns_theta_full 25.00
_diffrn_reflns_theta_max 25.00
_diffrn_reflns_theta_min 2.48
_diffrn_standards_decay_% 0
_diffrn_standards_interval_count 0
_diffrn_standards_interval_time 0
_diffrn_standards_number 0
_exptl_absorpt_coefficient_mu 0.298
_exptl_absorpt_correction_T_max 0.9708
_exptl_absorpt_correction_T_min 0.9482
_exptl_absorpt_correction_type multi-scan
_exptl_absorpt_process_details '(SADABS; Bruker, 2001)'
_exptl_crystal_colour colorless
_exptl_crystal_density_diffrn 1.425
_exptl_crystal_density_method 'not measured'
_exptl_crystal_description needle
_exptl_crystal_F_000 1704
_exptl_crystal_size_max 0.18
_exptl_crystal_size_mid 0.15
_exptl_crystal_size_min 0.10
_refine_diff_density_max 0.162
_refine_diff_density_min -0.183
_refine_ls_extinction_method none
_refine_ls_goodness_of_fit_ref 0.789
_refine_ls_hydrogen_treatment constr
_refine_ls_matrix_type full
_refine_ls_number_parameters 514
_refine_ls_number_reflns 6647
_refine_ls_number_restraints 0
_refine_ls_restrained_S_all 0.789
_refine_ls_R_factor_all 0.1096
_refine_ls_R_factor_gt 0.0365
_refine_ls_shift/su_max 0.001
_refine_ls_shift/su_mean 0.000
_refine_ls_structure_factor_coef Fsqd
_refine_ls_weighting_details 'calc w=1/[\s^2^(Fo^2^)+(0.0229P)^2^] where P=(Fo^2^+2Fc^2^)/3'
_refine_ls_weighting_scheme calc
_refine_ls_wR_factor_gt 0.0569
_refine_ls_wR_factor_ref 0.0707
_reflns_number_gt 3093
_reflns_number_total 6647
_reflns_threshold_expression I>2\s(I)
_cod_data_source_file ng2408.cif
_cod_data_source_block I
_cod_original_sg_symbol_H-M 'P 21/c'
_cod_database_code 2217595
_cod_database_fobs_code 2217595

loop_
_symmetry_equiv_pos_as_xyz
'x, y, z'
'-x, y+1/2, -z+1/2'
'-x, -y, -z'
'x, -y-1/2, z-1/2'

loop_
_atom_site_type_symbol
_atom_site_label
_atom_site_fract_x
_atom_site_fract_y
_atom_site_fract_z
_atom_site_U_iso_or_equiv
_atom_site_adp_type
_atom_site_calc_flag
_atom_site_refinement_flags
_atom_site_occupancy
Cl Cl1A 0.03772(5) -0.08212(4) 0.11747(4) 0.0556(2) Uani d . 1
Cl Cl1B 0.26822(6) 0.11374(5) 1.12967(4) 0.0633(2) Uani d . 1
Cl Cl1C 0.61726(6) 0.10917(5) 1.00742(4) 0.0683(3) Uani d . 1
O O2A 0.03489(12) -0.10047(10) 0.53569(9) 0.0424(5) Uani d . 1
O O1B 0.19554(12) 0.18589(10) 0.65265(10) 0.0436(5) Uani d . 1
O O2B 0.32721(12) 0.09438(10) 0.71717(9) 0.0402(5) Uani d . 1
O O1C 0.50058(12) 0.18749(10) 0.51078(10) 0.0450(5) Uani d . 1
O O3A 0.16842(13) -0.03651(11) 0.52509(10) 0.0499(5) Uani d . 1
O O3B 0.21291(13) 0.00485(11) 0.72245(10) 0.0488(5) Uani d . 1
O O2C 0.63757(12) 0.11032(11) 0.59116(10) 0.0447(5) Uani d . 1
O O1A 0.14699(14) -0.20470(10) 0.62048(10) 0.0561(6) Uani d . 1
C C8A 0.04329(18) -0.09541(15) 0.62601(13) 0.0385(7) Uani d . 1
H H8AA -0.0167 -0.0971 0.6491 0.046 Uiso calc R 1
H H8AB 0.0707 -0.0437 0.6417 0.046 Uiso calc R 1
C C7C 0.55633(18) 0.15783(14) 0.46475(15) 0.0323(6) Uani d . 1
C C1C 0.55205(18) 0.17052(14) 0.37173(14) 0.0311(6) Uani d . 1
C C10A 0.08523(17) -0.07507(14) 0.39938(15) 0.0309(6) Uani d . 1
C C7B 0.24177(18) 0.15393(14) 0.60005(14) 0.0308(6) Uani d . 1
C C1A 0.09642(18) -0.17310(14) 0.75762(14) 0.0324(6) Uani d . 1
O O3C 0.53403(16) 0.01186(11) 0.60006(11) 0.0650(6) Uani d . 1
C C8B 0.31582(17) 0.09562(15) 0.62639(13) 0.0373(7) Uani d . 1
H H8BA 0.3006 0.0415 0.6060 0.045 Uiso calc R 1
H H8BB 0.3721 0.1120 0.6016 0.045 Uiso calc R 1
C C10B 0.27073(18) 0.06419(14) 0.85060(14) 0.0309(6) Uani d . 1
C C3C 0.6090(2) 0.15411(15) 0.23220(16) 0.0403(7) Uani d . 1
H H3CA 0.6525 0.1340 0.1967 0.048 Uiso calc R 1
C C10C 0.59559(18) 0.07204(15) 0.72688(14) 0.0318(6) Uani d . 1
C C7A 0.09950(18) -0.16285(15) 0.66412(15) 0.0366(7) Uani d . 1
C C12A 0.13340(19) -0.04395(15) 0.25981(16) 0.0415(7) Uani d . 1
H H12A 0.1753 -0.0213 0.2242 0.050 Uiso calc R 1
C C3B 0.2621(2) 0.15140(16) 0.36190(16) 0.0459(8) Uani d . 1
H H3BA 0.2972 0.1270 0.3214 0.055 Uiso calc R 1
C C2C 0.61796(18) 0.14046(14) 0.31906(15) 0.0357(7) Uani d . 1
H H2CA 0.6673 0.1116 0.3416 0.043 Uiso calc R 1
C C1B 0.22630(17) 0.17034(14) 0.50769(14) 0.0282(6) Uani d . 1
C C9B 0.26507(19) 0.04978(16) 0.75790(15) 0.0357(7) Uani d . 1
C C13B 0.2710(2) 0.09279(16) 1.02189(15) 0.0417(7) Uani d . 1
C C4A 0.1008(2) -0.19577(16) 0.93128(17) 0.0508(8) Uani d . 1
H H4AA 0.1021 -0.2034 0.9896 0.061 Uiso calc R 1
C C12B 0.2066(2) 0.04234(16) 0.98578(16) 0.0470(8) Uani d . 1
H H12B 0.1633 0.0183 1.0189 0.056 Uiso calc R 1
C C6A 0.16530(19) -0.21753(15) 0.79763(16) 0.0424(7) Uani d . 1
H H6AA 0.2105 -0.2402 0.7657 0.051 Uiso calc R 1
C C12C 0.5516(2) 0.03615(17) 0.86616(17) 0.0470(8) Uani d . 1
H H12C 0.5170 0.0049 0.9018 0.056 Uiso calc R 1
C C11A 0.14801(18) -0.04141(14) 0.34670(15) 0.0385(7) Uani d . 1
H H11A 0.2001 -0.0170 0.3697 0.046 Uiso calc R 1
C C3A 0.0322(2) -0.15192(16) 0.89305(17) 0.0503(8) Uani d . 1
H H3AA -0.0130 -0.1297 0.9254 0.060 Uiso calc R 1
C C2B 0.27901(18) 0.13470(14) 0.44678(14) 0.0390(7) Uani d . 1
H H2BA 0.3258 0.0996 0.4631 0.047 Uiso calc R 1
C C9C 0.5839(2) 0.05997(17) 0.63423(16) 0.0391(7) Uani d . 1
C C6B 0.15735(18) 0.22224(15) 0.48194(16) 0.0404(7) Uani d . 1
H H6BA 0.1213 0.2461 0.5221 0.048 Uiso calc R 1
C C9A 0.1030(2) -0.06842(16) 0.49227(16) 0.0374(7) Uani d . 1
C C11B 0.20653(18) 0.02740(15) 0.89963(15) 0.0412(7) Uani d . 1
H H11B 0.1635 -0.0072 0.8747 0.049 Uiso calc R 1
C C5C 0.4711(2) 0.22617(15) 0.25039(16) 0.0481(8) Uani d . 1
H H5CA 0.4218 0.2549 0.2275 0.058 Uiso calc R 1
C C5B 0.1412(2) 0.23927(16) 0.39721(16) 0.0514(8) Uani d . 1
H H5BA 0.0948 0.2748 0.3806 0.062 Uiso calc R 1
C C2A 0.02969(19) -0.14037(15) 0.80593(15) 0.0425(7) Uani d . 1
H H2AA -0.0171 -0.1105 0.7802 0.051 Uiso calc R 1
C C13A 0.05596(19) -0.08045(15) 0.22680(14) 0.0379(7) Uani d . 1
C C13C 0.61072(19) 0.09358(16) 0.89888(15) 0.0395(7) Uani d . 1
C C6C 0.47918(19) 0.21258(15) 0.33635(16) 0.0401(7) Uani d . 1
H H6CA 0.4347 0.2321 0.3712 0.048 Uiso calc R 1
C C15B 0.33538(18) 0.11417(15) 0.88873(14) 0.0371(7) Uani d . 1
H H15A 0.3791 0.1383 0.8561 0.045 Uiso calc R 1
C C8C 0.63088(19) 0.10529(17) 0.50074(14) 0.0498(8) Uani d . 1
H H8CA 0.6197 0.0493 0.4841 0.060 Uiso calc R 1
H H8CB 0.6879 0.1220 0.4777 0.060 Uiso calc R 1
C C14C 0.66371(19) 0.13928(15) 0.84783(15) 0.0408(7) Uani d . 1
H H14A 0.7046 0.1769 0.8709 0.049 Uiso calc R 1
C C14A -0.00688(18) -0.11492(14) 0.27799(14) 0.0375(7) Uani d . 1
H H14B -0.0586 -0.1397 0.2547 0.045 Uiso calc R 1
C C15A 0.00808(17) -0.11202(14) 0.36445(14) 0.0351(6) Uani d . 1
H H15B -0.0339 -0.1351 0.3997 0.042 Uiso calc R 1
C C4C 0.5369(2) 0.19671(15) 0.19875(16) 0.0481(8) Uani d . 1
H H4CA 0.5321 0.2060 0.1408 0.058 Uiso calc R 1
C C4B 0.1938(2) 0.20361(16) 0.33722(17) 0.0507(8) Uani d . 1
H H4BA 0.1830 0.2150 0.2802 0.061 Uiso calc R 1
C C15C 0.65510(19) 0.12822(15) 0.76153(15) 0.0381(7) Uani d . 1
H H15C 0.6902 0.1593 0.7261 0.046 Uiso calc R 1
C C14B 0.33586(19) 0.12884(15) 0.97478(14) 0.0405(7) Uani d . 1
H H14C 0.3794 0.1626 1.0002 0.049 Uiso calc R 1
C C11C 0.54441(19) 0.02561(15) 0.77951(16) 0.0436(7) Uani d . 1
H H11C 0.5047 -0.0131 0.7566 0.052 Uiso calc R 1
C C5A 0.1678(2) -0.22867(16) 0.88403(16) 0.0498(8) Uani d . 1
H H5AA 0.2146 -0.2583 0.9102 0.060 Uiso calc R 1

loop_
_atom_site_aniso_label
_atom_site_aniso_U_11
_atom_site_aniso_U_22
_atom_site_aniso_U_33
_atom_site_aniso_U_12
_atom_site_aniso_U_13
_atom_site_aniso_U_23
Cl1A 0.0629(5) 0.0707(5) 0.0334(4) -0.0070(4) 0.0027(4) -0.0032(4)
Cl1B 0.0917(7) 0.0693(5) 0.0292(3) 0.0110(5) 0.0060(4) -0.0045(4)
Cl1C 0.0927(7) 0.0810(6) 0.0312(3) 0.0232(5) 0.0041(4) -0.0038(4)
O2A 0.0411(12) 0.0550(12) 0.0309(9) -0.0050(10) -0.0012(9) 0.0031(8)
O1B 0.0521(12) 0.0455(11) 0.0337(9) 0.0056(10) 0.0100(10) -0.0054(9)
O2B 0.0402(11) 0.0540(12) 0.0264(9) -0.0049(10) -0.0011(8) 0.0029(8)
O1C 0.0497(13) 0.0514(12) 0.0344(10) 0.0079(10) 0.0094(10) -0.0046(9)
O3A 0.0404(12) 0.0647(13) 0.0440(11) -0.0114(11) -0.0084(10) -0.0061(10)
O3B 0.0611(14) 0.0502(12) 0.0344(10) -0.0144(11) -0.0086(10) -0.0042(9)
O2C 0.0411(12) 0.0656(12) 0.0269(9) 0.0029(10) -0.0038(9) 0.0029(9)
O1A 0.0757(15) 0.0533(12) 0.0391(10) 0.0234(11) 0.0011(11) -0.0099(9)
C8A 0.0394(17) 0.0472(17) 0.0287(13) 0.0009(15) -0.0038(13) -0.0007(13)
C7C 0.0325(17) 0.0310(15) 0.0336(14) -0.0046(13) 0.0040(14) -0.0043(12)
C1C 0.0373(17) 0.0277(15) 0.0287(14) -0.0042(13) 0.0053(14) -0.0016(12)
C10A 0.0257(15) 0.0293(14) 0.0375(14) 0.0051(13) -0.0024(13) 0.0016(12)
C7B 0.0334(16) 0.0278(14) 0.0314(14) -0.0074(13) 0.0030(13) -0.0004(12)
C1A 0.0377(17) 0.0267(14) 0.0326(14) 0.0002(13) -0.0017(14) 0.0009(12)
O3C 0.0987(18) 0.0496(13) 0.0450(12) -0.0208(13) -0.0213(12) -0.0034(10)
C8B 0.0364(16) 0.0540(18) 0.0214(13) -0.0004(15) 0.0004(12) 0.0017(12)
C10B 0.0350(16) 0.0291(15) 0.0283(13) 0.0026(13) -0.0020(13) 0.0025(12)
C3C 0.054(2) 0.0368(16) 0.0307(15) -0.0088(15) 0.0095(15) -0.0034(13)
C10C 0.0322(16) 0.0310(15) 0.0321(14) 0.0005(13) -0.0004(13) 0.0004(12)
C7A 0.0409(18) 0.0323(16) 0.0363(15) 0.0005(14) -0.0044(14) -0.0045(13)
C12A 0.0369(18) 0.0436(17) 0.0443(17) -0.0007(14) 0.0064(15) 0.0054(14)
C3B 0.059(2) 0.0492(18) 0.0297(15) -0.0075(17) 0.0031(15) -0.0003(13)
C2C 0.0390(17) 0.0309(16) 0.0373(15) -0.0013(13) 0.0019(14) 0.0006(12)
C1B 0.0305(15) 0.0269(14) 0.0275(13) -0.0050(13) 0.0020(13) 0.0022(11)
C9B 0.0392(18) 0.0354(17) 0.0323(15) 0.0047(14) -0.0011(15) 0.0024(13)
C13B 0.058(2) 0.0411(17) 0.0256(13) 0.0114(16) 0.0024(15) 0.0006(13)
C4A 0.076(2) 0.0398(18) 0.0366(16) -0.0080(17) 0.0003(18) 0.0053(14)
C12B 0.051(2) 0.0533(19) 0.0371(16) -0.0015(16) 0.0096(15) 0.0073(14)
C6A 0.0469(19) 0.0384(16) 0.0419(16) 0.0031(15) 0.0005(15) 0.0017(13)
C12C 0.0436(19) 0.0537(19) 0.0441(17) -0.0007(16) 0.0084(15) 0.0184(15)
C11A 0.0258(16) 0.0411(16) 0.0481(16) -0.0021(13) -0.0058(13) 0.0046(14)
C3A 0.063(2) 0.0428(18) 0.0457(17) 0.0089(17) 0.0123(17) 0.0036(14)
C2B 0.0449(18) 0.0398(17) 0.0326(14) -0.0033(14) 0.0066(14) 0.0011(12)
C9C 0.0426(19) 0.0356(17) 0.0384(16) 0.0087(15) -0.0075(15) 0.0016(14)
C6B 0.0382(17) 0.0396(17) 0.0434(16) 0.0024(14) 0.0040(14) 0.0064(13)
C9A 0.0322(17) 0.0385(17) 0.0414(16) 0.0012(15) -0.0026(15) -0.0008(13)
C11B 0.0400(18) 0.0454(17) 0.0381(15) -0.0085(15) 0.0006(14) 0.0010(13)
C5C 0.055(2) 0.0457(18) 0.0425(16) 0.0073(16) -0.0039(16) 0.0080(14)
C5B 0.054(2) 0.0512(19) 0.0484(17) -0.0018(16) -0.0063(16) 0.0168(15)
C2A 0.0457(19) 0.0434(17) 0.0384(15) 0.0069(15) 0.0015(14) 0.0049(13)
C13A 0.0427(18) 0.0385(16) 0.0324(14) 0.0063(15) 0.0007(14) -0.0045(13)
C13C 0.0446(18) 0.0431(18) 0.0309(14) 0.0148(15) 0.0026(14) 0.0005(13)
C6C 0.0440(19) 0.0391(16) 0.0373(16) 0.0023(14) 0.0027(14) 0.0036(13)
C15B 0.0392(17) 0.0418(16) 0.0305(14) 0.0018(15) 0.0032(13) 0.0033(13)
C8C 0.051(2) 0.073(2) 0.0256(14) 0.0195(17) 0.0028(14) 0.0040(14)
C14C 0.0473(19) 0.0351(17) 0.0395(16) 0.0008(14) -0.0072(15) -0.0062(13)
C14A 0.0362(17) 0.0408(16) 0.0357(14) -0.0067(14) 0.0025(13) -0.0046(13)
C15A 0.0331(16) 0.0378(15) 0.0343(14) -0.0023(14) 0.0022(13) 0.0013(12)
C4C 0.070(2) 0.0449(18) 0.0295(15) -0.0065(17) 0.0021(17) 0.0055(14)
C4B 0.069(2) 0.0494(19) 0.0327(15) -0.0193(17) -0.0060(16) 0.0113(14)
C15C 0.0439(18) 0.0345(16) 0.0361(15) -0.0050(14) 0.0037(14) 0.0005(13)
C14B 0.0472(19) 0.0392(17) 0.0345(15) 0.0007(15) -0.0062(14) -0.0011(13)
C11C 0.0432(19) 0.0444(17) 0.0427(16) -0.0075(15) -0.0070(14) 0.0061(14)
C5A 0.057(2) 0.0438(18) 0.0473(17) 0.0044(16) -0.0130(16) 0.0116(14)

loop_
_atom_type_symbol
_atom_type_description
_atom_type_scat_dispersion_real
_atom_type_scat_dispersion_imag
_atom_type_scat_source
C C 0.0033 0.0000 'International Tables Vol C Tables 4.2.6.8 and 6.1.1.4'
H H 0.0000 0.0000 'International Tables Vol C Tables 4.2.6.8 and 6.1.1.4'
O O 0.0106 0.0000 'International Tables Vol C Tables 4.2.6.8 and 6.1.1.4'
Cl Cl 0.1484 0.0000 'International Tables Vol C Tables 4.2.6.8 and 6.1.1.4'

loop_
_geom_angle_atom_site_label_1
_geom_angle_atom_site_label_2
_geom_angle_atom_site_label_3
_geom_angle
_geom_angle_publ_flag
Cl1A C13A C14A 119.7(2) no
Cl1A C13A C12A 118.7(2) no
O1A C7A C1A 122.6(2) no
O1A C7A C8A 120.9(2) no
C1A C2A H2AA 119.9 no
C1A C2A C3A 120.2(3) no
C1A C6A H6AA 119.5 no
C1A C6A C5A 121.0(3) no
C1A C7A C8A 116.5(2) no
Cl1B C13B C14B 119.3(2) no
Cl1B C13B C12B 119.2(2) no
O1B C7B C1B 121.4(2) no
O1B C7B C8B 120.5(2) no
C1B C2B H2BA 119.9 no
C1B C2B C3B 120.2(3) no
C1B C6B H6BA 119.6 no
C1B C6B C5B 120.8(2) no
C1B C7B C8B 118.0(2) no
Cl1C C13C C14C 119.4(2) no
Cl1C C13C C12C 119.1(2) no
O1C C7C C1C 122.0(2) no
O1C C7C C8C 120.5(2) no
C1C C2C H2CA 120.4 no
C1C C2C C3C 119.3(3) no
C1C C6C H6CA 119.4 no
C1C C6C C5C 121.3(2) no
C1C C7C C8C 117.5(2) no
O2A C8A H8AA 109.1 no
O2A C8A H8AB 109.1 no
O2A C8A C7A 112.62(19) no
O2A C9A O3A 123.7(2) no
O2A C9A C10A 111.5(3) no
C2A C1A C6A 118.7(2) no
C2A C1A C7A 123.7(3) no
C2A C3A H3AA 119.9 no
C2A C3A C4A 120.2(3) no
O2B C8B H8BA 109.7 no
O2B C8B H8BB 109.7 no
O2B C8B C7B 110.05(18) no
O2B C9B O3B 123.3(2) no
O2B C9B C10B 111.6(2) no
C2B C1B C6B 118.8(2) no
C2B C1B C7B 122.1(2) no
C2B C3B H3BA 119.8 no
C2B C3B C4B 120.4(3) no
O2C C8C H8CA 109.3 no
O2C C8C H8CB 109.3 no
O2C C8C C7C 111.7(2) no
O2C C9C O3C 122.8(2) no
O2C C9C C10C 111.6(3) no
C2C C1C C6C 119.1(2) no
C2C C1C C7C 122.5(3) no
C2C C3C H3CA 119.7 no
C2C C3C C4C 120.6(3) no
O3A C9A C10A 124.7(2) no
C3A C2A H2AA 119.9 no
C3A C4A H4AA 119.8 no
C3A C4A C5A 120.3(3) no
O3B C9B C10B 125.1(2) no
C3B C2B H2BA 119.9 no
C3B C4B H4BA 120.1 no
C3B C4B C5B 119.8(3) no
O3C C9C C10C 125.7(3) no
C3C C2C H2CA 120.4 no
C3C C4C H4CA 119.8 no
C3C C4C C5C 120.5(2) no
C4A C3A H3AA 119.9 no
C4A C5A H5AA 120.2 no
C4A C5A C6A 119.6(3) no
C4B C3B H3BA 119.8 no
C4B C5B H5BA 120.0 no
C4B C5B C6B 120.0(3) no
C4C C3C H3CA 119.7 no
C4C C5C H5CA 120.4 no
C4C C5C C6C 119.3(3) no
C5A C4A H4AA 119.8 no
C5A C6A H6AA 119.5 no
C5B C4B H4BA 120.1 no
C5B C6B H6BA 119.6 no
C5C C4C H4CA 119.8 no
C5C C6C H6CA 119.4 no
C6A C1A C7A 117.7(2) no
C6A C5A H5AA 120.2 no
C6B C1B C7B 119.0(2) no
C6B C5B H5BA 120.0 no
C6C C1C C7C 118.5(2) no
C6C C5C H5CA 120.4 no
C7A C8A H8AA 109.1 no
C7A C8A H8AB 109.1 no
C7B C8B H8BA 109.7 no
C7B C8B H8BB 109.7 no
C7C C8C H8CA 109.3 no
C7C C8C H8CB 109.3 no
C8A O2A C9A 116.6(2) no
H8AA C8A H8AB 107.8 no
C8B O2B C9B 115.2(2) no
H8BA C8B H8BB 108.2 no
C8C O2C C9C 116.7(2) no
H8CA C8C H8CB 107.9 no
C9A C10A C11A 117.9(3) no
C9A C10A C15A 122.6(2) no
C9B C10B C11B 117.9(3) no
C9B C10B C15B 122.6(2) no
C9C C10C C11C 118.5(3) no
C9C C10C C15C 122.3(2) no
C10A C11A H11A 119.9 no
C10A C11A C12A 120.2(3) no
C10A C15A H15B 119.7 no
C10A C15A C14A 120.6(2) no
C10B C11B H11B 120.1 no
C10B C11B C12B 119.8(3) no
C10B C15B H15A 119.6 no
C10B C15B C14B 120.8(2) no
C10C C11C H11C 119.8 no
C10C C11C C12C 120.4(3) no
C10C C15C H15C 119.4 no
C10C C15C C14C 121.2(2) no
C11A C10A C15A 119.5(2) no
C11A C12A H12A 120.4 no
C11A C12A C13A 119.1(2) no
C11B C10B C15B 119.4(2) no
C11B C12B H12B 120.2 no
C11B C12B C13B 119.6(2) no
C11C C10C C15C 119.3(2) no
C11C C12C H12C 120.5 no
C11C C12C C13C 119.0(2) no
C12A C11A H11A 119.9 no
C12A C13A C14A 121.6(2) no
C12B C11B H11B 120.1 no
C12B C13B C14B 121.6(2) no
C12C C11C H11C 119.8 no
C12C C13C C14C 121.6(2) no
C13A C12A H12A 120.4 no
C13A C14A H14B 120.6 no
C13A C14A C15A 118.9(3) no
C13B C12B H12B 120.2 no
C13B C14B H14C 120.6 no
C13B C14B C15B 118.8(3) no
C13C C12C H12C 120.5 no
C13C C14C H14A 120.7 no
C13C C14C C15C 118.5(3) no
C14A C15A H15B 119.7 no
C14B C15B H15A 119.6 no
C14C C15C H15C 119.4 no
C15A C14A H14B 120.6 no
C15B C14B H14C 120.6 no
C15C C14C H14A 120.7 no

loop_
_geom_bond_atom_site_label_1
_geom_bond_atom_site_label_2
_geom_bond_distance
_geom_bond_publ_flag
Cl1A C13A 1.741(2) no
O1A C7A 1.216(2) no
C1A C2A 1.378(3) no
C1A C6A 1.386(3) no
C1A C7A 1.491(3) no
Cl1B C13B 1.742(2) no
O1B C7B 1.215(2) no
C1B C2B 1.390(3) no
C1B C6B 1.379(3) no
C1B C7B 1.495(3) no
Cl1C C13C 1.736(2) no
O1C C7C 1.221(2) no
C1C C2C 1.395(3) no
C1C C6C 1.380(3) no
C1C C7C 1.486(3) no
O2A C8A 1.432(3) no
O2A C9A 1.346(3) no
C2A H2AA 0.9300 no
C2A C3A 1.391(3) no
O2B C8B 1.440(3) no
O2B C9B 1.356(3) no
C2B H2BA 0.9300 no
C2B C3B 1.384(3) no
O2C C8C 1.433(3) no
O2C C9C 1.349(3) no
C2C H2CA 0.9300 no
C2C C3C 1.394(3) no
O3A C9A 1.200(3) no
C3A H3AA 0.9300 no
C3A C4A 1.366(4) no
O3B C9B 1.193(3) no
C3B H3BA 0.9300 no
C3B C4B 1.370(4) no
O3C C9C 1.196(3) no
C3C H3CA 0.9300 no
C3C C4C 1.364(4) no
C4A H4AA 0.9300 no
C4A C5A 1.373(3) no
C4B H4BA 0.9300 no
C4B C5B 1.379(3) no
C4C H4CA 0.9300 no
C4C C5C 1.381(3) no
C5A H5AA 0.9300 no
C5A C6A 1.378(3) no
C5B H5BA 0.9300 no
C5B C6B 1.382(3) no
C5C H5CA 0.9300 no
C5C C6C 1.379(3) no
C6A H6AA 0.9300 no
C6B H6BA 0.9300 no
C6C H6CA 0.9300 no
C7A C8A 1.499(3) no
C7B C8B 1.502(3) no
C7C C8C 1.495(4) no
C8A H8AA 0.9700 no
C8A H8AB 0.9700 no
C8B H8BA 0.9700 no
C8B H8BB 0.9700 no
C8C H8CA 0.9700 no
C8C H8CB 0.9700 no
C9A C10A 1.487(3) no
C9B C10B 1.485(3) no
C9C C10C 1.483(3) no
C10A C11A 1.385(3) no
C10A C15A 1.388(3) no
C10B C11B 1.386(3) no
C10B C15B 1.382(3) no
C10C C11C 1.376(3) no
C10C C15C 1.375(3) no
C11A H11A 0.9300 no
C11A C12A 1.384(3) no
C11B H11B 0.9300 no
C11B C12B 1.385(3) no
C11C H11C 0.9300 no
C11C C12C 1.382(3) no
C12A H12A 0.9300 no
C12A C13A 1.377(4) no
C12B H12B 0.9300 no
C12B C13B 1.370(4) no
C12C H12C 0.9300 no
C12C C13C 1.375(4) no
C13A C14A 1.376(3) no
C13B C14B 1.370(3) no
C13C C14C 1.370(3) no
C14A H14B 0.9300 no
C14A C15A 1.378(3) no
C14B H14C 0.9300 no
C14B C15B 1.382(3) no
C14C H14A 0.9300 no
C14C C15C 1.379(3) no
C15A H15B 0.9300 no
C15B H15A 0.9300 no
C15C H15C 0.9300 no

loop_
_geom_hbond_atom_site_label_D
_geom_hbond_atom_site_label_H
_geom_hbond_atom_site_label_A
_geom_hbond_site_symmetry_A
_geom_hbond_distance_DH
_geom_hbond_distance_HA
_geom_hbond_distance_DA
_geom_hbond_angle_DHA
_geom_hbond_publ_flag
C8A H8AB O3B . 0.97 2.55 3.322(3) 137.0 y
C8C H8CB O3A 3_656 0.97 2.55 3.212(3) 125.8 y
C11A H11A Cg1B . 0.93 3.46 4.036(4) 122.6 y
C11B H11B Cg1A . 0.93 3.10 3.917(4) 137.0 y

loop_
_geom_torsion_atom_site_label_1
_geom_torsion_atom_site_label_2
_geom_torsion_atom_site_label_3
_geom_torsion_atom_site_label_4
_geom_torsion
_geom_torsion_publ_flag
Cl1A C13A C12A C11A 179.21(19) no
Cl1A C13A C14A C15A -179.1(2) no
O1A C7A C8A O2A 14.7(3) no
O1A C7A C1A C2A -164.7(2) no
O1A C7A C1A C6A 15.9(4) no
C1A C2A C3A C4A 0.0(4) no
C1A C6A C5A C4A 0.5(4) no
C1A C7A C8A O2A -167.6(2) no
Cl1B C13B C12B C11B 177.9(2) no
Cl1B C13B C14B C15B -177.6(2) no
O1B C7B C8B O2B -7.1(3) no
O1B C7B C1B C2B 179.5(2) no
O1B C7B C1B C6B -0.7(4) no
C1B C2B C3B C4B 0.5(4) no
C1B C6B C5B C4B 0.6(4) no
C1B C7B C8B O2B 173.7(2) no
Cl1C C13C C12C C11C 178.0(2) no
Cl1C C13C C14C C15C -177.6(2) no
O1C C7C C8C O2C -12.2(4) no
O1C C7C C1C C2C 176.6(2) no
O1C C7C C1C C6C -4.5(4) no
C1C C2C C3C C4C 0.3(4) no
C1C C6C C5C C4C 0.4(4) no
C1C C7C C8C O2C 169.1(2) no
O2A C9A C10A C11A 177.32(19) no
O2A C9A C10A C15A -1.5(3) no
C2A C1A C6A C5A -0.4(4) no
C2A C1A C7A C8A 17.6(4) no
C2A C3A C4A C5A -0.1(4) no
O2B C9B C10B C11B 175.1(2) no
O2B C9B C10B C15B -3.1(3) no
C2B C1B C6B C5B -0.6(4) no
C2B C1B C7B C8B -1.2(3) no
C2B C3B C4B C5B -0.5(4) no
O2C C9C C10C C11C 179.2(2) no
O2C C9C C10C C15C -0.3(4) no
C2C C1C C6C C5C -0.8(4) no
C2C C1C C7C C8C -4.8(4) no
C2C C3C C4C C5C -0.8(4) no
O3A C9A O2A C8A 0.2(4) no
O3A C9A C10A C11A -0.7(4) no
O3A C9A C10A C15A -179.5(2) no
C3A C2A C1A C6A 0.1(4) no
C3A C2A C1A C7A -179.3(3) no
C3A C4A C5A C6A -0.3(4) no
O3B C9B O2B C8B 10.9(3) no
O3B C9B C10B C11B -4.9(4) no
O3B C9B C10B C15B 176.9(3) no
C3B C2B C1B C6B 0.0(4) no
C3B C2B C1B C7B 179.8(2) no
C3B C4B C5B C6B -0.1(4) no
C8C O2C C9C O3C 1.5(4) no
O3C C9C C10C C11C -1.2(4) no
O3C C9C C10C C15C 179.3(3) no
C3C C2C C1C C6C 0.5(4) no
C3C C2C C1C C7C 179.4(2) no
C3C C4C C5C C6C 0.5(4) no
C5A C6A C1A C7A 179.1(2) no
C5B C6B C1B C7B 179.7(2) no
C5C C6C C1C C7C -179.8(2) no
C6A C1A C7A C8A -161.8(2) no
C6B C1B C7B C8B 178.5(2) no
C6C C1C C7C C8C 174.2(2) no
C7A C8A O2A C9A -83.8(3) no
C7B C8B O2B C9B 78.7(2) no
C7C C8C O2C C9C 86.1(3) no
C8A O2A C9A C10A -178.2(2) no
C8B O2B C9B C10B -169.2(2) no
C8C O2C C9C C10C -178.8(2) no
C9A C10A C11A C12A -178.2(2) no
C9A C10A C15A C14A 178.2(2) no
C9B C10B C11B C12B -176.9(2) no
C9B C10B C15B C14B 177.1(2) no
C9C C10C C11C C12C -178.5(3) no
C9C C10C C15C C14C 178.9(3) no
C10A C11A C12A C13A 0.2(4) no
C10A C15A C14A C13A 0.1(4) no
C10B C11B C12B C13B -0.7(4) no
C10B C15B C14B C13B 0.1(4) no
C10C C11C C12C C13C 0.1(4) no
C10C C15C C14C C13C -0.8(4) no
C11A C10A C15A C14A -0.5(4) no
C11A C12A C13A C14A -0.4(4) no
C11B C10B C15B C14B -1.0(4) no
C11B C12B C13B C14B 0.2(4) no
C11C C10C C15C C14C -0.6(4) no
C11C C12C C13C C14C -1.3(4) no
C12A C11A C10A C15A 0.6(4) no
C12A C13A C14A C15A 0.6(4) no
C12B C11B C10B C15B 1.3(4) no
C12B C13B C14B C15B 0.6(4) no
C12C C11C C10C C15C 1.0(4) no
C12C C13C C14C C15C 1.7(4) no

loop_
_cod_related_entry_id
_cod_related_entry_database
_cod_related_entry_code
1 ChemSpider 223351
